data_7703417
loop_
_publ_author_name
'Chakraborty, Biswarup'
'Ghosh, Ivy'
'Jana, Rahul Dev'
'Paine, Tapan Kanti'

_publ_section_title
;
 Oxidative C-N bond cleavage of (2-pyridylmethyl)amine-based tetradentate
 supporting ligands in ternary cobalt(ii)-carboxylate complexes.
;
_journal_issue 11
_journal_name_full 'Dalton transactions (Cambridge, England : 2003)'
_journal_page_first 3463
_journal_page_last 3472
_journal_paper_doi 10.1039/c9dt04438h
_journal_volume 49
_journal_year 2020
_chemical_formula_moiety 'C32 H29 Co N4 O3, Cl O4'
_chemical_formula_sum 'C32 H29 Cl Co N4 O7'
_chemical_formula_weight 675.97
_space_group_IT_number 2
_space_group_name_Hall '-P 1'
_space_group_name_H-M_alt 'P -1'
_symmetry_cell_setting triclinic
_symmetry_space_group_name_H-M 'P -1'
_atom_sites_solution_hydrogens geom
_atom_sites_solution_primary direct
_atom_sites_solution_secondary difmap
_audit_creation_method SHELXL-97
_audit_update_record
;
2019-11-06 deposited with the CCDC.	2020-01-31 downloaded from the CCDC.
;
_cell_angle_alpha 75.850(5)
_cell_angle_beta 83.335(5)
_cell_angle_gamma 66.493(5)
_cell_formula_units_Z 2
_cell_length_a 10.6498(12)
_cell_length_b 12.2814(14)
_cell_length_c 13.1786(16)
_cell_measurement_reflns_used 5646
_cell_measurement_temperature 120(2)
_cell_measurement_theta_max 28.94
_cell_measurement_theta_min 2.17
_cell_volume 1532.3(3)
_computing_cell_refinement 'Bruker SMART'
_computing_data_collection 'Bruker SMART'
_computing_data_reduction 'Bruker SAINT'
_computing_molecular_graphics 'Bruker SHELXTL'
_computing_publication_material Ortep
_computing_structure_refinement 'SHELXL-97 (Sheldrick, 1997)'
_computing_structure_solution 'SHELXS-97 (Sheldrick, 1990)'
_diffrn_ambient_temperature 120(2)
_diffrn_measured_fraction_theta_full 0.940
_diffrn_measured_fraction_theta_max 0.940
_diffrn_measurement_device_type 'CCD area detector'
_diffrn_measurement_method 'phi and omega scans'
_diffrn_radiation_monochromator graphite
_diffrn_radiation_source 'fine-focus sealed tube'
_diffrn_radiation_type MoK\a
_diffrn_radiation_wavelength 0.71073
_diffrn_reflns_av_R_equivalents 0.0166
_diffrn_reflns_av_sigmaI/netI 0.0315
_diffrn_reflns_limit_h_max 11
_diffrn_reflns_limit_h_min -11
_diffrn_reflns_limit_k_max 13
_diffrn_reflns_limit_k_min -13
_diffrn_reflns_limit_l_max 14
_diffrn_reflns_limit_l_min -14
_diffrn_reflns_number 7922
_diffrn_reflns_theta_full 22.99
_diffrn_reflns_theta_max 22.99
_diffrn_reflns_theta_min 1.85
_exptl_absorpt_coefficient_mu 0.702
_exptl_absorpt_correction_T_max 0.9525
_exptl_absorpt_correction_T_min 0.9205
_exptl_absorpt_correction_type multi-scan
_exptl_absorpt_process_details Sadabs
_exptl_crystal_colour green
_exptl_crystal_density_diffrn 1.465
_exptl_crystal_density_method 'not measured'
_exptl_crystal_description plate
_exptl_crystal_F_000 698
_exptl_crystal_size_max 0.12
_exptl_crystal_size_mid 0.08
_exptl_crystal_size_min 0.07
_refine_diff_density_max 0.863
_refine_diff_density_min -0.697
_refine_diff_density_rms 0.066
_refine_ls_extinction_method none
_refine_ls_goodness_of_fit_ref 1.236
_refine_ls_hydrogen_treatment constr
_refine_ls_matrix_type full
_refine_ls_number_parameters 404
_refine_ls_number_reflns 4013
_refine_ls_number_restraints 0
_refine_ls_restrained_S_all 1.236
_refine_ls_R_factor_all 0.0530
_refine_ls_R_factor_gt 0.0499
_refine_ls_shift/su_max 0.001
_refine_ls_shift/su_mean 0.000
_refine_ls_structure_factor_coef Fsqd
_refine_ls_weighting_details 'calc w=1/[\s^2^(Fo^2^)+(0.1000P)^2^+0.8572P] where P=(Fo^2^+2Fc^2^)/3'
_refine_ls_weighting_scheme calc
_refine_ls_wR_factor_gt 0.1598
_refine_ls_wR_factor_ref 0.1651
_reflns_number_gt 3707
_reflns_number_total 4013
_reflns_threshold_expression >2sigma(I)
_cod_data_source_file c9dt04438h2.cif
_cod_data_source_block bc181_0m
_cod_depositor_comments
;
The following automatic conversions were performed:

data item '_exptl_absorpt_correction_type' value 'Multi-Scan' was
changed to 'multi-scan' in accordance with the
/home/data/users/saulius/crontab/automatic-downloads/rss-feeds/RSC/lib/dictionaries/cif_core.dic
dictionary named 'cif_core.dic' version 2.4.2 last updated on
2011-04-26.

data item '_symmetry_cell_setting' value 'Triclinic' was changed to
'triclinic' in accordance with the
/home/data/users/saulius/crontab/automatic-downloads/rss-feeds/RSC/lib/dictionaries/cif_core.dic
dictionary named 'cif_core.dic' version 2.4.2 last updated on
2011-04-26.

Automatic conversion script
Id: cif_fix_values 7556 2019-12-06 15:28:31Z antanas 

 Adding full bibliography for 7703417--7703421.cif.
;
_cod_original_sg_symbol_H-M P-1
_cod_database_code 7703417

loop_
_symmetry_equiv_pos_as_xyz
'x, y, z'
'-x, -y, -z'

loop_
_atom_site_label
_atom_site_type_symbol
_atom_site_fract_x
_atom_site_fract_y
_atom_site_fract_z
_atom_site_U_iso_or_equiv
_atom_site_adp_type
_atom_site_occupancy
_atom_site_symmetry_multiplicity
_atom_site_calc_flag
_atom_site_refinement_flags
Co1 Co 0.85968(4) 0.67497(4) 0.73028(3) 0.0353(2) Uani 1 1 d .
Cl1 Cl 0.54742(11) 0.62732(11) 0.16783(11) 0.0676(4) Uani 1 1 d .
O1 O 1.0334(3) 0.6953(3) 0.7400(2) 0.0476(7) Uani 1 1 d .
N1 N 0.9167(3) 0.5167(3) 0.8483(2) 0.0378(7) Uani 1 1 d .
N2 N 0.7103(3) 0.8276(3) 0.7759(2) 0.0425(8) Uani 1 1 d .
O3 O 1.2331(3) 0.7506(2) 0.7814(2) 0.0456(7) Uani 1 1 d .
H3 H 1.2445 0.6813 0.7789 0.068 Uiso 1 1 calc R
O2 O 0.9624(3) 0.8456(3) 0.6025(2) 0.0603(8) Uani 1 1 d .
C20 C 1.1479(3) 0.8349(3) 0.6983(3) 0.0371(8) Uani 1 1 d .
N3 N 0.6767(3) 0.6305(3) 0.7553(2) 0.0430(8) Uani 1 1 d .
C19 C 1.0389(4) 0.7891(4) 0.6763(3) 0.0412(9) Uani 1 1 d .
N4 N 0.8369(3) 0.6460(3) 0.5851(2) 0.0448(8) Uani 1 1 d .
C21 C 1.0707(4) 0.9547(4) 0.7327(3) 0.0413(9) Uani 1 1 d .
C14 C 0.8161(4) 0.4839(3) 0.8987(3) 0.0397(9) Uani 1 1 d .
C27 C 1.2386(4) 0.8448(4) 0.6011(3) 0.0442(10) Uani 1 1 d .
C18 C 1.0459(4) 0.4471(3) 0.8760(3) 0.0421(9) Uani 1 1 d .
H18 H 1.1161 0.4695 0.8416 0.051 Uiso 1 1 calc R
C17 C 1.0785(4) 0.3425(4) 0.9543(3) 0.0510(10) Uani 1 1 d .
H17 H 1.1694 0.2950 0.9718 0.061 Uiso 1 1 calc R
C13 C 0.6734(4) 0.5690(4) 0.8665(3) 0.0484(10) Uani 1 1 d .
H13A H 0.6145 0.5239 0.8758 0.058 Uiso 1 1 calc R
H13B H 0.6370 0.6289 0.9096 0.058 Uiso 1 1 calc R
C6 C 0.5580(4) 0.7467(4) 0.7307(4) 0.0541(11) Uani 1 1 d .
H6A H 0.4752 0.7357 0.7609 0.065 Uiso 1 1 calc R
H6B H 0.5478 0.7741 0.6555 0.065 Uiso 1 1 calc R
C16 C 0.9758(5) 0.3100(4) 1.0055(3) 0.0531(10) Uani 1 1 d .
H16 H 0.9957 0.2404 1.0588 0.064 Uiso 1 1 calc R
C15 C 0.8430(4) 0.3807(4) 0.9777(3) 0.0484(10) Uani 1 1 d .
H15 H 0.7718 0.3595 1.0116 0.058 Uiso 1 1 calc R
C5 C 0.5791(4) 0.8395(4) 0.7744(3) 0.0486(10) Uani 1 1 d .
C1 C 0.7351(5) 0.9115(4) 0.8095(3) 0.0527(10) Uani 1 1 d .
H1 H 0.8253 0.9045 0.8099 0.063 Uiso 1 1 calc R
C8 C 0.7555(4) 0.5865(4) 0.5831(3) 0.0486(10) Uani 1 1 d .
C26 C 0.9742(4) 1.0526(4) 0.6697(3) 0.0513(10) Uani 1 1 d .
H26 H 0.9593 1.0474 0.6032 0.062 Uiso 1 1 calc R
C22 C 1.0940(5) 0.9673(4) 0.8301(3) 0.0539(10) Uani 1 1 d .
H22 H 1.1598 0.9037 0.8733 0.065 Uiso 1 1 calc R
C7 C 0.6891(4) 0.5502(4) 0.6844(3) 0.0546(11) Uani 1 1 d .
H7A H 0.5989 0.5552 0.6716 0.066 Uiso 1 1 calc R
H7B H 0.7432 0.4667 0.7171 0.066 Uiso 1 1 calc R
C12 C 0.8999(5) 0.6788(4) 0.4958(3) 0.0578(11) Uani 1 1 d .
H12 H 0.9571 0.7192 0.4968 0.069 Uiso 1 1 calc R
C25 C 0.9000(5) 1.1581(4) 0.7049(4) 0.0685(13) Uani 1 1 d .
H25 H 0.8340 1.2224 0.6623 0.082 Uiso 1 1 calc R
C2 C 0.6333(5) 1.0072(4) 0.8433(4) 0.0691(13) Uani 1 1 d .
H2 H 0.6535 1.0648 0.8652 0.083 Uiso 1 1 calc R
C4 C 0.4736(5) 0.9323(5) 0.8081(4) 0.0691(14) Uani 1 1 d .
H4 H 0.3839 0.9384 0.8065 0.083 Uiso 1 1 calc R
C3 C 0.5000(5) 1.0154(5) 0.8439(4) 0.0778(15) Uani 1 1 d .
H3A H 0.4289 1.0774 0.8687 0.093 Uiso 1 1 calc R
C24 C 0.9218(6) 1.1694(5) 0.8007(4) 0.0806(16) Uani 1 1 d .
H24 H 0.8710 1.2408 0.8236 0.097 Uiso 1 1 calc R
C11 C 0.8831(6) 0.6549(6) 0.4033(4) 0.0760(15) Uani 1 1 d .
H11 H 0.9267 0.6802 0.3423 0.091 Uiso 1 1 calc R
C32 C 1.2726(4) 0.9441(5) 0.5616(4) 0.0644(13) Uani 1 1 d .
H32 H 1.2359 1.0122 0.5911 0.077 Uiso 1 1 calc R
C28 C 1.2976(5) 0.7454(5) 0.5559(4) 0.0662(13) Uani 1 1 d .
H28 H 1.2753 0.6777 0.5820 0.079 Uiso 1 1 calc R
C9 C 0.7360(5) 0.5598(5) 0.4920(4) 0.0689(14) Uani 1 1 d .
H9 H 0.6788 0.5191 0.4918 0.083 Uiso 1 1 calc R
C30 C 1.4222(6) 0.8413(8) 0.4334(4) 0.101(2) Uani 1 1 d .
H30 H 1.4844 0.8400 0.3776 0.121 Uiso 1 1 calc R
C29 C 1.3891(5) 0.7444(7) 0.4726(4) 0.090(2) Uani 1 1 d .
H29 H 1.4281 0.6761 0.4435 0.108 Uiso 1 1 calc R
C31 C 1.3648(6) 0.9404(7) 0.4752(5) 0.094(2) Uani 1 1 d .
H31 H 1.3864 1.0080 0.4463 0.113 Uiso 1 1 calc R
C23 C 1.0188(6) 1.0751(5) 0.8629(4) 0.0772(15) Uani 1 1 d .
H23 H 1.0349 1.0830 0.9281 0.093 Uiso 1 1 calc R
C10 C 0.8018(6) 0.5937(6) 0.4016(4) 0.0845(17) Uani 1 1 d .
H10 H 0.7909 0.5751 0.3397 0.101 Uiso 1 1 calc R
O6 O 0.6153(7) 0.5200(5) 0.1401(7) 0.181(3) Uani 1 1 d .
O7 O 0.6229(9) 0.6940(8) 0.1749(8) 0.097(2) Uiso 0.50 1 d P
O5 O 0.4068(9) 0.6706(8) 0.1724(8) 0.095(2) Uiso 0.50 1 d P
O4 O 0.4665(18) 0.6590(15) 0.2521(13) 0.176(5) Uiso 0.50 1 d P
O4A O 0.5763(16) 0.5554(15) 0.2799(12) 0.165(5) Uiso 0.50 1 d P
O7A O 0.6038(12) 0.7087(10) 0.1007(10) 0.122(3) Uiso 0.50 1 d P
O5A O 0.4271(13) 0.6760(11) 0.0996(11) 0.139(4) Uiso 0.50 1 d P

loop_
_atom_site_aniso_label
_atom_site_aniso_U_11
_atom_site_aniso_U_22
_atom_site_aniso_U_33
_atom_site_aniso_U_23
_atom_site_aniso_U_13
_atom_site_aniso_U_12
Co1 0.0332(3) 0.0384(4) 0.0358(3) -0.0053(2) -0.0021(2) -0.0165(2)
Cl1 0.0503(6) 0.0680(8) 0.0986(9) -0.0455(7) 0.0197(6) -0.0271(6)
O1 0.0439(15) 0.0488(17) 0.0546(16) -0.0047(14) 0.0001(12) -0.0265(13)
N1 0.0428(17) 0.0391(17) 0.0345(15) -0.0062(13) 0.0008(13) -0.0203(14)
N2 0.0395(17) 0.0426(19) 0.0437(17) -0.0049(14) -0.0009(13) -0.0166(14)
O3 0.0455(14) 0.0455(16) 0.0426(14) 0.0038(12) -0.0106(11) -0.0197(13)
O2 0.0612(18) 0.0522(18) 0.071(2) -0.0055(15) -0.0286(16) -0.0225(15)
C20 0.0352(18) 0.039(2) 0.0354(18) 0.0004(15) -0.0079(14) -0.0160(16)
N3 0.0382(16) 0.049(2) 0.0456(18) -0.0058(15) -0.0042(13) -0.0228(14)
C19 0.0353(19) 0.042(2) 0.045(2) -0.0143(19) -0.0026(17) -0.0108(17)
N4 0.0474(18) 0.051(2) 0.0401(17) -0.0091(15) -0.0017(14) -0.0227(16)
C21 0.045(2) 0.044(2) 0.042(2) -0.0067(17) 0.0018(16) -0.0277(18)
C14 0.052(2) 0.042(2) 0.0329(18) -0.0072(16) 0.0019(16) -0.0271(18)
C27 0.0346(18) 0.058(3) 0.0356(19) 0.0012(18) -0.0070(15) -0.0175(18)
C18 0.044(2) 0.043(2) 0.039(2) -0.0074(17) -0.0044(16) -0.0168(17)
C17 0.055(2) 0.047(2) 0.046(2) -0.0113(19) -0.0088(18) -0.0116(19)
C13 0.045(2) 0.053(3) 0.049(2) -0.0054(19) 0.0061(17) -0.0262(19)
C6 0.033(2) 0.063(3) 0.064(3) -0.006(2) -0.0067(18) -0.0184(19)
C16 0.073(3) 0.045(2) 0.041(2) -0.0032(18) -0.004(2) -0.025(2)
C15 0.068(3) 0.052(3) 0.036(2) -0.0076(18) 0.0040(18) -0.036(2)
C5 0.036(2) 0.051(3) 0.050(2) -0.0019(19) 0.0008(16) -0.0133(18)
C1 0.055(2) 0.049(3) 0.054(2) -0.011(2) -0.0012(19) -0.022(2)
C8 0.042(2) 0.052(2) 0.055(2) -0.017(2) -0.0084(17) -0.0151(18)
C26 0.059(2) 0.045(2) 0.051(2) -0.0064(19) -0.0114(19) -0.021(2)
C22 0.073(3) 0.053(3) 0.040(2) -0.0077(19) -0.0033(19) -0.030(2)
C7 0.058(2) 0.060(3) 0.060(3) -0.016(2) -0.009(2) -0.033(2)
C12 0.060(3) 0.070(3) 0.050(2) -0.019(2) 0.008(2) -0.031(2)
C25 0.069(3) 0.051(3) 0.081(3) -0.018(2) -0.012(3) -0.014(2)
C2 0.076(3) 0.050(3) 0.079(3) -0.023(2) 0.009(3) -0.020(2)
C4 0.042(2) 0.064(3) 0.085(3) -0.010(3) 0.008(2) -0.010(2)
C3 0.060(3) 0.059(3) 0.097(4) -0.027(3) 0.019(3) -0.005(2)
C24 0.105(4) 0.059(3) 0.078(4) -0.029(3) 0.007(3) -0.026(3)
C11 0.082(3) 0.107(4) 0.050(3) -0.032(3) 0.010(2) -0.042(3)
C32 0.049(2) 0.066(3) 0.064(3) 0.020(2) -0.004(2) -0.027(2)
C28 0.054(3) 0.084(4) 0.063(3) -0.027(3) 0.008(2) -0.025(2)
C9 0.063(3) 0.084(4) 0.078(3) -0.040(3) -0.005(2) -0.033(3)
C30 0.052(3) 0.154(7) 0.054(3) 0.008(4) 0.013(2) -0.019(4)
C29 0.059(3) 0.140(6) 0.063(3) -0.042(4) 0.010(3) -0.020(3)
C31 0.062(3) 0.109(5) 0.076(4) 0.042(4) 0.002(3) -0.033(3)
C23 0.123(5) 0.066(3) 0.050(3) -0.021(2) 0.000(3) -0.039(3)
C10 0.082(4) 0.129(5) 0.061(3) -0.052(3) 0.005(3) -0.043(4)
O6 0.151(5) 0.101(4) 0.287(9) -0.103(5) 0.054(5) -0.024(4)

loop_
_atom_type_symbol
_atom_type_description
_atom_type_scat_dispersion_real
_atom_type_scat_dispersion_imag
_atom_type_scat_source
C C 0.0033 0.0016 'International Tables Vol C Tables 4.2.6.8 and 6.1.1.4'
H H 0.0000 0.0000 'International Tables Vol C Tables 4.2.6.8 and 6.1.1.4'
N N 0.0061 0.0033 'International Tables Vol C Tables 4.2.6.8 and 6.1.1.4'
O O 0.0106 0.0060 'International Tables Vol C Tables 4.2.6.8 and 6.1.1.4'
Cl Cl 0.1484 0.1585 'International Tables Vol C Tables 4.2.6.8 and 6.1.1.4'
Co Co 0.3494 0.9721 'International Tables Vol C Tables 4.2.6.8 and 6.1.1.4'

loop_
_geom_angle_atom_site_label_1
_geom_angle_atom_site_label_2
_geom_angle_atom_site_label_3
_geom_angle
O1 Co1 N4 112.90(12)
O1 Co1 N2 103.56(12)
N4 Co1 N2 117.05(12)
O1 Co1 N1 92.18(11)
N4 Co1 N1 113.45(12)
N2 Co1 N1 114.43(12)
O1 Co1 N3 167.40(11)
N4 Co1 N3 77.18(12)
N2 Co1 N3 76.92(12)
N1 Co1 N3 76.44(12)
O6 Cl1 O4 132.7(8)
O6 Cl1 O5 117.8(5)
O4 Cl1 O5 53.9(7)
O6 Cl1 O7 117.2(5)
O4 Cl1 O7 93.1(8)
O5 Cl1 O7 124.3(6)
O6 Cl1 O7A 104.7(6)
O4 Cl1 O7A 121.1(8)
O5 Cl1 O7A 115.0(6)
O7 Cl1 O7A 40.6(5)
O6 Cl1 O5A 99.3(6)
O4 Cl1 O5A 91.8(8)
O5 Cl1 O5A 38.6(5)
O7 Cl1 O5A 123.0(6)
O7A Cl1 O5A 90.6(7)
O6 Cl1 O4A 86.0(7)
O4 Cl1 O4A 55.3(8)
O5 Cl1 O4A 98.9(7)
O7 Cl1 O4A 92.9(7)
O7A Cl1 O4A 132.4(8)
O5A Cl1 O4A 134.1(8)
C19 O1 Co1 112.2(2)
C18 N1 C14 118.6(3)
C18 N1 Co1 124.2(2)
C14 N1 Co1 117.3(2)
C1 N2 C5 118.0(4)
C1 N2 Co1 125.2(3)
C5 N2 Co1 116.7(3)
C20 O3 H3 109.5
O3 C20 C27 107.9(3)
O3 C20 C21 108.2(3)
C27 C20 C21 114.0(3)
O3 C20 C19 110.3(3)
C27 C20 C19 109.3(3)
C21 C20 C19 107.2(3)
C6 N3 C7 112.0(3)
C6 N3 C13 111.3(3)
C7 N3 C13 111.7(3)
C6 N3 Co1 106.6(2)
C7 N3 Co1 107.5(2)
C13 N3 Co1 107.4(2)
O2 C19 O1 124.0(4)
O2 C19 C20 119.6(4)
O1 C19 C20 116.3(3)
C12 N4 C8 118.3(3)
C12 N4 Co1 125.1(3)
C8 N4 Co1 116.5(3)
C26 C21 C22 118.2(4)
C26 C21 C20 121.4(3)
C22 C21 C20 120.4(3)
N1 C14 C15 121.8(4)
N1 C14 C13 115.6(3)
C15 C14 C13 122.6(3)
C32 C27 C28 118.7(4)
C32 C27 C20 123.1(4)
C28 C27 C20 118.0(4)
N1 C18 C17 122.0(4)
N1 C18 H18 119.0
C17 C18 H18 119.0
C16 C17 C18 119.1(4)
C16 C17 H17 120.4
C18 C17 H17 120.4
N3 C13 C14 108.9(3)
N3 C13 H13A 109.9
C14 C13 H13A 109.9
N3 C13 H13B 109.9
C14 C13 H13B 109.9
H13A C13 H13B 108.3
N3 C6 C5 109.3(3)
N3 C6 H6A 109.8
C5 C6 H6A 109.8
N3 C6 H6B 109.8
C5 C6 H6B 109.8
H6A C6 H6B 108.3
C17 C16 C15 119.3(4)
C17 C16 H16 120.3
C15 C16 H16 120.3
C16 C15 C14 119.2(4)
C16 C15 H15 120.4
C14 C15 H15 120.4
N2 C5 C4 121.7(4)
N2 C5 C6 115.2(3)
C4 C5 C6 123.0(4)
N2 C1 C2 122.9(4)
N2 C1 H1 118.6
C2 C1 H1 118.6
N4 C8 C9 121.4(4)
N4 C8 C7 116.6(3)
C9 C8 C7 122.0(4)
C25 C26 C21 120.5(4)
C25 C26 H26 119.8
C21 C26 H26 119.8
C23 C22 C21 120.0(4)
C23 C22 H22 120.0
C21 C22 H22 120.0
N3 C7 C8 110.5(3)
N3 C7 H7A 109.6
C8 C7 H7A 109.6
N3 C7 H7B 109.6
C8 C7 H7B 109.6
H7A C7 H7B 108.1
N4 C12 C11 122.4(4)
N4 C12 H12 118.8
C11 C12 H12 118.8
C24 C25 C26 121.1(5)
C24 C25 H25 119.5
C26 C25 H25 119.5
C1 C2 C3 118.0(5)
C1 C2 H2 121.0
C3 C2 H2 121.0
C3 C4 C5 119.8(5)
C3 C4 H4 120.1
C5 C4 H4 120.1
C4 C3 C2 119.6(4)
C4 C3 H3A 120.2
C2 C3 H3A 120.2
C25 C24 C23 119.3(5)
C25 C24 H24 120.3
C23 C24 H24 120.3
C10 C11 C12 119.2(5)
C10 C11 H11 120.4
C12 C11 H11 120.4
C27 C32 C31 118.4(6)
C27 C32 H32 120.8
C31 C32 H32 120.8
C27 C28 C29 121.2(6)
C27 C28 H28 119.4
C29 C28 H28 119.4
C10 C9 C8 119.3(5)
C10 C9 H9 120.3
C8 C9 H9 120.3
C29 C30 C31 119.7(5)
C29 C30 H30 120.1
C31 C30 H30 120.1
C30 C29 C28 120.4(6)
C30 C29 H29 119.8
C28 C29 H29 119.8
C30 C31 C32 121.6(6)
C30 C31 H31 119.2
C32 C31 H31 119.2
C24 C23 C22 120.9(4)
C24 C23 H23 119.6
C22 C23 H23 119.6
C11 C10 C9 119.3(4)
C11 C10 H10 120.3
C9 C10 H10 120.3
O7A O7 Cl1 72.8(10)
O5A O5 O4 137.5(15)
O5A O5 Cl1 76.9(10)
O4 O5 Cl1 62.4(9)
O5 O4 O4A 116.8(15)
O5 O4 Cl1 63.6(9)
O4A O4 Cl1 68.4(11)
O4 O4A Cl1 56.3(9)
O7 O7A Cl1 66.6(9)
O5 O5A Cl1 64.5(10)

loop_
_geom_bond_atom_site_label_1
_geom_bond_atom_site_label_2
_geom_bond_distance
Co1 O1 1.985(3)
Co1 N4 2.087(3)
Co1 N2 2.088(3)
Co1 N1 2.089(3)
Co1 N3 2.195(3)
Cl1 O6 1.344(5)
Cl1 O4 1.360(16)
Cl1 O5 1.375(9)
Cl1 O7 1.380(9)
Cl1 O7A 1.437(12)
Cl1 O5A 1.484(13)
Cl1 O4A 1.519(15)
O1 C19 1.267(5)
N1 C18 1.335(5)
N1 C14 1.342(5)
N2 C1 1.339(5)
N2 C5 1.348(5)
O3 C20 1.422(4)
O3 H3 0.8200
O2 C19 1.223(5)
C20 C27 1.522(5)
C20 C21 1.524(5)
C20 C19 1.557(5)
N3 C6 1.472(5)
N3 C7 1.476(5)
N3 C13 1.479(5)
N4 C12 1.341(5)
N4 C8 1.343(5)
C21 C26 1.384(6)
C21 C22 1.391(5)
C14 C15 1.380(5)
C14 C13 1.500(6)
C27 C32 1.375(6)
C27 C28 1.377(6)
C18 C17 1.384(6)
C18 H18 0.9300
C17 C16 1.362(6)
C17 H17 0.9300
C13 H13A 0.9700
C13 H13B 0.9700
C6 C5 1.496(6)
C6 H6A 0.9700
C6 H6B 0.9700
C16 C15 1.369(6)
C16 H16 0.9300
C15 H15 0.9300
C5 C4 1.367(6)
C1 C2 1.372(6)
C1 H1 0.9300
C8 C9 1.378(6)
C8 C7 1.491(6)
C26 C25 1.382(6)
C26 H26 0.9300
C22 C23 1.390(7)
C22 H22 0.9300
C7 H7A 0.9700
C7 H7B 0.9700
C12 C11 1.368(6)
C12 H12 0.9300
C25 C24 1.360(7)
C25 H25 0.9300
C2 C3 1.382(8)
C2 H2 0.9300
C4 C3 1.356(8)
C4 H4 0.9300
C3 H3A 0.9300
C24 C23 1.363(8)
C24 H24 0.9300
C11 C10 1.358(8)
C11 H11 0.9300
C32 C31 1.411(8)
C32 H32 0.9300
C28 C29 1.380(8)
C28 H28 0.9300
C9 C10 1.372(7)
C9 H9 0.9300
C30 C29 1.341(10)
C30 C31 1.347(10)
C30 H30 0.9300
C29 H29 0.9300
C31 H31 0.9300
C23 H23 0.9300
C10 H10 0.9300
O7 O7A 0.980(12)
O5 O5A 0.951(13)
O5 O4 1.240(16)
O4 O4A 1.343(19)
